data_2001897
loop_
_publ_author_name
'Suh, I.-H.'
'Seo, B.-I.'
'Lewis, D. E.'
'Jensen, W. P.'
'Jacobson, R. A.'

_publ_section_title
;
 Structure of the <i>p</i>-nitrobenzoate ester of
 3-<i>endo</i>-(<i>p</i>-methoxybenzyl)isoborneol
;
_journal_issue 3
_journal_name_full 'Acta Crystallographica Section C'
_journal_page_first 562
_journal_page_last 565
_journal_paper_doi 10.1107/S010827019200787X
_journal_volume 49
_journal_year 1993
_chemical_formula_sum 'C25 H29 N O5'
_chemical_formula_weight 423.5
_symmetry_cell_setting orthorhombic
_symmetry_space_group_name_Hall 'P 2ac 2ab'
_symmetry_space_group_name_H-M 'P 21 21 21'
_cell_angle_alpha 90
_cell_angle_beta 90
_cell_angle_gamma 90
_cell_formula_units_Z 4
_cell_length_a 12.104(3)
_cell_length_b 26.712(5)
_cell_length_c 7.1380(10)
_cell_volume 2307.9(8)
_diffrn_radiation_type Mo
_diffrn_radiation_wavelength 0.71073
_exptl_absorpt_coefficient_mu 0.08
_exptl_crystal_density_diffrn 1.22
_exptl_crystal_F_000 904
_cod_data_source_file cr1009.cif
_cod_data_source_block cr1009_structure_1_of_1
_cod_original_cell_volume 2308.0(8)
_cod_original_formula_sum 'C25 H29 N1 O5'
_cod_database_code 2001897

loop_
_atom_site_label
_atom_site_fract_x
_atom_site_fract_y
_atom_site_fract_z
O1 .9083(3) .8512(2) .2180(6)
O2 1.1270(5) 1.0243(2) -.1126(9)
O3 1.0227(3) .8349(2) -.0230(7)
O4 1.3341(4) .8948(2) .8159(8)
O5 1.4519(4) .8715(2) .6089(7)
N 1.3565(5) .8790(2) .6596(9)
C1 .7474(5) .7956(2) .1604(8)
C2 .8089(4) .8441(2) .1038(8)
C3 .7273(4) .8864(2) .1512(9)
C4 .6215(4) .8569(2) .2082(9)
C5 .5758(5) .8303(3) .0350(10)
C6 .6627(5) .7886(2) .0000(10)
C7 .6704(5) .8133(2) .3247(9)
C8 .7319(5) .8290(3) .4997(9)
C9 .5862(6) .7733(3) .3859(9)
C10 .8205(5) .7505(3) .1950(10)
C11 .7144(5) .9259(2) -.0040(10)
C12 .8218(5) .9526(2) -.0400(10)
C13 .8733(7) .9811(3) .0990(10)
C14 .9717(7) 1.0056(3) .0700(10)
C15 1.0272(6) 1.0006(3) -.0970(10)
C16 .9798(6) .9733(3) -.2410(10)
C17 .8773(6) .9493(3) -.2060(10)
C18 1.0074(5) .8452(2) .1410(10)
C19 1.0971(5) .8532(2) .2796(9)
C20 1.2068(5) .8497(3) .2205(9)
C21 1.2918(5) .8574(3) .3460(10)
C22 1.2664(5) .8696(2) .5280(9)
C23 1.1596(5) .8726(3) .5926(9)
C24 1.0745(5) .8640(2) .4655(9)
C25 1.1878(6) 1.0178(3) -.283(2)
H2 .839(4) .843(2) -.038(9)
H3 .757(4) .906(2) .275(8)
H4 .560(4) .878(2) .283(9)
H5A .499(5) .815(2) .084(9)
H5B .563(5) .852(2) -.090(10)
H6A .707(5) .790(2) -.131(8)
H6B .628(5) .753(3) .030(10)
H8A .670(5) .844(3) .594(8)
H8B .794(5) .858(3) .478(9)
H8C .765(5) .803(3) .598(8)
H9A .530(5) .790(3) .490(10)
H9B .638(6) .743(3) .434(9)
H9C .543(6) .756(3) .270(10)
H10A .872(6) .742(3) .077(9)
H10B .770(5) .720(2) .245(9)
H10C .876(6) .754(3) .310(10)
H11A .646(4) .949(2) .040(10)
H11B .681(5) .907(2) -.124(9)
H13 .836(6) .982(2) .240(10)
H14 1.004(7) 1.030(3) .180(10)
H16 1.023(5) .971(2) -.370(10)
H17 .840(6) .931(3) -.320(10)
H20 1.218(5) .846(3) .073(9)
H21 1.378(4) .862(2) .310(9)
H23 1.148(4) .880(2) .739(9)
H24 .990(4) .867(2) .511(8)
H25A 1.264(6) 1.036(3) -.24(2)
H25B 1.130(7) 1.032(3) -.390(10)
H25C 1.215(7) .980(3) -.29(2)

loop_
_geom_angle_atom_site_label_1
_geom_angle_atom_site_label_2
_geom_angle_atom_site_label_3
_geom_angle
C2 C1 C6 102.9(5)
C2 C1 C7 103.3(5)
C2 C1 C10 115.2(5)
C6 C1 C7 101.3(5)
C6 C1 C10 114.2(5)
C7 C1 C10 117.8(5)
O1 C2 C1 110.7(5)
O1 C2 C3 107.9(4)
C1 C2 C3 104.2(4)
C2 C3 C4 102.4(5)
C2 C3 C11 114.1(5)
C4 C3 C11 116.9(5)
C3 C4 C5 108.7(5)
C3 C4 C7 101.9(4)
C5 C4 C7 103.0(5)
C4 C5 C6 102.6(5)
C1 C6 C5 104.0(5)
C1 C7 C4 93.0(5)
C1 C7 C8 114.1(5)
C1 C7 C9 113.2(5)
C4 C7 C8 115.0(5)
C2 O1 C18 119.6(5)
C15 O2 C25 117.8(7)
O4 N O5 122.3(6)
O4 N C22 118.7(6)
O5 N C22 119.0(6)
C13 C12 C17 115.5(6)
C12 C13 C14 122.9(7)
C13 C14 C15 120.4(7)
O2 C15 C14 117.1(8)
O2 C15 C16 123.3(8)
C14 C15 C16 119.6(7)
C15 C16 C17 117.9(7)
C12 C17 C16 123.8(7)
O1 C18 O3 124.2(6)
O1 C18 C19 111.6(5)
O3 C18 C19 124.2(6)
C18 C19 C20 119.0(6)
C18 C19 C24 121.6(5)
C20 C19 C24 119.4(6)
C19 C20 C21 120.2(6)
C20 C21 C22 118.8(6)
N C22 C21 118.8(6)
N C22 C23 118.4(6)
C21 C22 C23 122.8(6)
C22 C23 C24 117.9(6)
C19 C24 C23 120.8(6)
C4 C7 C9 114.9(5)
C8 C7 C9 106.5(5)
C3 C11 C12 111.0(5)
C11 C12 C13 121.6(6)
C11 C12 C17 122.9(7)

loop_
_geom_bond_atom_site_label_1
_geom_bond_atom_site_label_2
_geom_bond_distance
O1 C2 1.468(7)
O1 C18 1.328(7)
O2 C15 1.369(9)
O2 C25 1.430(10)
O3 C18 1.217(8)
O4 N 1.223(9)
O5 N 1.227(8)
N C22 1.461(9)
C1 C2 1.549(9)
C1 C6 1.548(9)
C1 C7 1.571(8)
C1 C10 1.514(9)
C2 C3 1.539(8)
C3 C4 1.558(8)
C3 C11 1.540(10)
C4 C5 1.530(10)
C4 C7 1.548(9)
C5 C6 1.550(10)
C7 C8 1.513(9)
C7 C9 1.540(9)
C11 C12 1.504(9)
C12 C13 1.400(10)
C12 C17 1.370(10)
C13 C14 1.370(10)
C14 C15 1.380(10)
C15 C16 1.390(10)
C16 C17 1.420(10)
C18 C19 1.484(9)
C19 C20 1.396(8)
C19 C24 1.385(9)
C20 C21 1.380(10)
C21 C22 1.380(10)
C22 C23 1.375(9)
C23 C24 1.392(9)
